data_1577210
loop_
_publ_author_name
'Liu, Chuan-Zhi'
'Zhang, Chi'
'Zheng, Hua-Shuo'
'Luo, Liuxin'
'Hou, Shuang-Shuang'
'Guo, Song-Hao'
'Zhang, Meng-Ge'
'Peng, Xin-Yao'
'Xu, Liang'
'Zhai, Bin'

_publ_section_title
;
 Chalcogen Bonding Directed Photoresponsive Helix from Azo-Fused H-Bonded
 Arylamide Foldamers
;
_journal_name_full 'Chemical Science'
_journal_paper_doi 10.1039/D5SC10108E
_journal_year 2026
_chemical_formula_moiety 'C72 H90 N10 O12 Se2'
_chemical_formula_sum 'C72 H90 N10 O12 Se2'
_chemical_formula_weight 1445.45
_space_group_crystal_system triclinic
_space_group_IT_number 2
_space_group_name_Hall '-P 1'
_space_group_name_H-M_alt 'P -1'
_atom_sites_solution_hydrogens geom
_atom_sites_solution_primary dual
_audit_creation_date 2023-04-26
_audit_creation_method
;
Olex2 1.5
(compiled 2022.04.07 svn.rca3783a0 for OlexSys, GUI svn.r6498)
;
_audit_update_record
;
2025-11-17 deposited with the CCDC.	2026-04-29 downloaded from the CCDC.
;
_cell_angle_alpha 94.632(5)
_cell_angle_beta 113.655(5)
_cell_angle_gamma 111.398(5)
_cell_formula_units_Z 1
_cell_length_a 12.311(2)
_cell_length_b 13.452(2)
_cell_length_c 14.199(2)
_cell_measurement_reflns_used 9887
_cell_measurement_temperature 170.00
_cell_measurement_theta_max 60.639
_cell_measurement_theta_min 3.602
_cell_volume 1933.0(5)
_computing_cell_refinement 'SAINT V8.40B (Bruker Nano, Inc., 2019)'
_computing_data_collection 'Bruker Instrument Service vV6.2.14'
_computing_data_reduction 'SAINT V8.40B (Bruker Nano, Inc., 2019)'
_computing_molecular_graphics 'Olex2 1.5 (Dolomanov et al., 2009)'
_computing_publication_material 'Olex2 1.5 (Dolomanov et al., 2009)'
_computing_structure_refinement 'SHELXL 2019/2 (Sheldrick, 2015)'
_computing_structure_solution 'SHELXT 2018/2 (Sheldrick, 2018)'
_diffrn_ambient_temperature 170.00
_diffrn_measured_fraction_theta_full 0.968
_diffrn_measured_fraction_theta_max 0.968
_diffrn_measurement_device_type 'Bruker D8 Venture'
_diffrn_measurement_method '\w and \f scans'
_diffrn_radiation_type GaK\a
_diffrn_radiation_wavelength 1.34139
_diffrn_reflns_av_R_equivalents 0.0500
_diffrn_reflns_av_unetI/netI 0.0494
_diffrn_reflns_Laue_measured_fraction_full 0.968
_diffrn_reflns_Laue_measured_fraction_max 0.968
_diffrn_reflns_limit_h_max 15
_diffrn_reflns_limit_h_min -15
_diffrn_reflns_limit_k_max 17
_diffrn_reflns_limit_k_min -17
_diffrn_reflns_limit_l_max 18
_diffrn_reflns_limit_l_min -18
_diffrn_reflns_number 35554
_diffrn_reflns_point_group_measured_fraction_full 0.968
_diffrn_reflns_point_group_measured_fraction_max 0.968
_diffrn_reflns_theta_full 53.594
_diffrn_reflns_theta_max 60.747
_diffrn_reflns_theta_min 3.185
_diffrn_source_current 3.57
_diffrn_source_power 0.24957869999999996
_diffrn_source_voltage 69.91
_exptl_absorpt_coefficient_mu 1.114
_exptl_absorpt_correction_T_max 0.7519
_exptl_absorpt_correction_T_min 0.6592
_exptl_absorpt_correction_type multi-scan
_exptl_absorpt_process_details
;
SADABS-2016/2 (Bruker,2016/2) was used for absorption correction.
wR2(int) was 0.0744 before and 0.0593 after correction.
The Ratio of minimum to maximum transmission is 0.8767.
The \l/2 correction factor is Not present.
;
_exptl_crystal_colour yellow
_exptl_crystal_colour_primary yellow
_exptl_crystal_density_diffrn 1.242
_exptl_crystal_description plate
_exptl_crystal_F_000 756
_exptl_crystal_size_max 0.2
_exptl_crystal_size_mid 0.09
_exptl_crystal_size_min 0.04
_refine_diff_density_max 0.724
_refine_diff_density_min -0.276
_refine_diff_density_rms 0.073
_refine_ls_extinction_method none
_refine_ls_goodness_of_fit_ref 1.069
_refine_ls_hydrogen_treatment constr
_refine_ls_matrix_type full
_refine_ls_number_parameters 481
_refine_ls_number_reflns 8620
_refine_ls_number_restraints 103
_refine_ls_restrained_S_all 1.067
_refine_ls_R_factor_all 0.0548
_refine_ls_R_factor_gt 0.0486
_refine_ls_shift/su_max 0.001
_refine_ls_shift/su_mean 0.000
_refine_ls_structure_factor_coef Fsqd
_refine_ls_weighting_details 'w=1/[\s^2^(Fo^2^)+(0.0767P)^2^+0.6827P] where P=(Fo^2^+2Fc^2^)/3'
_refine_ls_weighting_scheme calc
_refine_ls_wR_factor_gt 0.1336
_refine_ls_wR_factor_ref 0.1381
_reflns_Friedel_coverage 0.000
_reflns_number_gt 7347
_reflns_number_total 8620
_reflns_threshold_expression 'I > 2\s(I)'
_cod_data_source_file d5sc10108e2.cif
_cod_data_source_block 230414_zwj_128
_cod_original_cell_volume 1933.0(6)
_cod_database_code 1577210
_shelx_shelxl_version_number 2019/2
_shelx_space_group_comment
;
The symmetry employed for this shelxl refinement is uniquely defined
by the following loop, which should always be used as a source of
symmetry information in preference to the above space-group names.
They are only intended as comments.
;
_shelx_estimated_absorpt_t_max 0.957
_shelx_estimated_absorpt_t_min 0.808
_olex2_refinement_description
;
1. Fixed Uiso
 At 1.2 times of:
  All C(H) groups, All C(H,H) groups, All C(H,H,H,H) groups, All N(H) groups
 At 1.5 times of:
  All C(H,H,H) groups
2. Restrained distances
 C7-C8 \\sim C7-C8A
 with sigma of 0.02
 C10-C9 \\sim C10A-C9A
 with sigma of 0.04
 C10-C8 \\sim C10A-C8A
 with sigma of 0.02
 C8-C9 \\sim C8A-C9A
 with sigma of 0.02
 C7-C10 \\sim C7-C10A
 with sigma of 0.04
 C7-C9 \\sim C7-C9A
 with sigma of 0.04
 O2-C11 \\sim O2A-C11
 with sigma of 0.02
3. Uiso/Uaniso restraints and constraints
C7 \\sim C8 \\sim C9 \\sim C10 \\sim C8A \\sim C9A \\sim C10A: within 2A with
sigma of 0.02 and sigma for terminal atoms of 0.04 within 2A
C11 \\sim O2 \\sim O2A: within 2A with sigma of 0.005 and sigma for terminal
atoms of 0.01 within 2A
4. Others
 Sof(H7BC)=Sof(H7BD)=Sof(C8A)=Sof(H8A)=Sof(C9A)=Sof(H9AA)=Sof(H9AB)=Sof(H9AC)=
 Sof(C10A)=Sof(H10D)=Sof(H10E)=Sof(H10F)=1-FVAR(1)
 Sof(H7AA)=Sof(H7AB)=Sof(C8)=Sof(H8)=Sof(C9)=Sof(H9A)=Sof(H9B)=Sof(H9C)=
 Sof(C10)=Sof(H10A)=Sof(H10B)=Sof(H10C)=FVAR(1)
 Sof(O2A)=1-FVAR(2)
 Sof(O2)=FVAR(2)
5.a Ternary CH refined with riding coordinates:
 C19(H19), C23(H23), C34(H34), C8(H8), C8A(H8A)
5.b Secondary CH2 refined with riding coordinates:
 C7(H7AA,H7AB), C7(H7BC,H7BD), C18(H18A,H18B), C22(H22A,H22B), C33(H33A,H33B)
5.c Aromatic/amide H refined with riding coordinates:
 N3(H3), N4(H4), C1(H1), C4(H4A), C13(H13), C16(H16), C28(H28), C30(H30),
 C31(H31)
5.d Idealised Me refined as rotating group:
 C20(H20A,H20B,H20C), C21(H21A,H21B,H21C), C24(H24A,H24B,H24C), C25(H25A,H25B,
 H25C), C35(H35A,H35B,H35C), C36(H36A,H36B,H36C), C9(H9A,H9B,H9C), C10(H10A,
 H10B,H10C), C9A(H9AA,H9AB,H9AC), C10A(H10D,H10E,H10F)
;
_smtbx_masks_void_probe_radius 1.2
_smtbx_masks_void_truncation_radius 1.2
_olex2_submission_special_instructions 'No special instructions were received'

loop_
_space_group_symop_operation_xyz
'x, y, z'
'-x, -y, -z'

loop_
_atom_site_label
_atom_site_type_symbol
_atom_site_fract_x
_atom_site_fract_y
_atom_site_fract_z
_atom_site_U_iso_or_equiv
_atom_site_adp_type
_atom_site_occupancy
_atom_site_site_symmetry_order
_atom_site_calc_flag
_atom_site_refinement_flags_posn
_atom_site_refinement_flags_adp
_atom_site_refinement_flags_occupancy
_atom_site_disorder_assembly
_atom_site_disorder_group
Se1 Se 1.37330(2) 1.44518(2) 0.35076(2) 0.04575(11) Uani 1 1 d . . . . .
O1 O 1.19013(15) 1.03091(11) 0.51118(11) 0.0428(4) Uani 1 1 d . . . . .
O3 O 1.13745(13) 0.74180(12) 0.33837(13) 0.0429(4) Uani 1 1 d . . . . .
O4 O 0.71739(13) 0.41205(10) 0.17029(13) 0.0407(3) Uani 1 1 d . . . . .
O5 O 0.53984(13) 0.66166(11) 0.21802(14) 0.0465(4) Uani 1 1 d . . . . .
O6 O 0.39677(12) 0.33159(10) 0.06304(12) 0.0388(3) Uani 1 1 d . . . . .
N1 N 1.39881(19) 1.39051(14) 0.46560(14) 0.0447(4) Uani 1 1 d . . . . .
N2 N 1.23733(18) 1.31845(14) 0.26086(14) 0.0437(4) Uani 1 1 d . . . . .
N3 N 1.01498(16) 0.86911(12) 0.33449(13) 0.0359(4) Uani 1 1 d . . . . .
H3 H 1.069583 0.891715 0.403282 0.043 Uiso 1 1 calc R U . . .
N4 N 0.59110(14) 0.53256(12) 0.15696(13) 0.0318(3) Uani 1 1 d . . . . .
H4 H 0.555798 0.464845 0.116562 0.038 Uiso 1 1 calc R U . . .
N5 N 0.06018(14) 0.52723(13) 0.03344(12) 0.0300(3) Uani 1 1 d . . . . .
C1 C 1.29684(19) 1.21453(15) 0.49851(15) 0.0355(4) Uani 1 1 d . . . . .
H1 H 1.351934 1.241234 0.573443 0.043 Uiso 1 1 calc R U . . .
C2 C 1.30838(19) 1.28619(15) 0.43128(16) 0.0346(4) Uani 1 1 d . . . . .
C3 C 1.22032(19) 1.24667(15) 0.31830(15) 0.0342(4) Uani 1 1 d . . . . .
C4 C 1.1234(2) 1.13394(16) 0.27561(16) 0.0380(4) Uani 1 1 d . . . . .
H4A H 1.063313 1.107258 0.201570 0.046 Uiso 1 1 calc R U . . .
C5 C 1.11589(17) 1.06429(14) 0.33948(15) 0.0322(4) Uani 1 1 d . . . . .
C6 C 1.20519(17) 1.10658(14) 0.45360(15) 0.0308(4) Uani 1 1 d . . . . .
C7 C 1.2727(2) 1.06645(16) 0.62438(16) 0.0404(5) Uani 1 1 d D U . . .
H7AA H 1.264608 1.130485 0.655214 0.049 Uiso 0.594(9) 1 calc R U P A 1
H7AB H 1.365669 1.090937 0.639626 0.049 Uiso 0.594(9) 1 calc R U P A 1
H7BC H 1.237940 1.104362 0.659449 0.049 Uiso 0.406(9) 1 calc R U P A 2
H7BD H 1.362967 1.119357 0.641331 0.049 Uiso 0.406(9) 1 calc R U P A 2
C11 C 1.0119(2) 0.94612(16) 0.28250(17) 0.0412(5) Uani 1 1 d D U . . .
C12 C 0.93743(18) 0.75253(14) 0.28877(15) 0.0316(4) Uani 1 1 d . . . . .
C13 C 0.80112(17) 0.70403(14) 0.24438(15) 0.0314(4) Uani 1 1 d . . . . .
H13 H 0.756485 0.749221 0.241439 0.038 Uiso 1 1 calc R U . . .
C14 C 0.72941(16) 0.58971(14) 0.20416(15) 0.0295(4) Uani 1 1 d . . . . .
C15 C 0.79675(17) 0.52400(14) 0.20898(16) 0.0323(4) Uani 1 1 d . . . . .
C16 C 0.93273(18) 0.57183(15) 0.25162(17) 0.0355(4) Uani 1 1 d . . . . .
H16 H 0.977417 0.526928 0.253248 0.043 Uiso 1 1 calc R U . . .
C17 C 1.00340(17) 0.68677(15) 0.29217(16) 0.0328(4) Uani 1 1 d . . . . .
C18 C 1.2086(2) 0.68652(19) 0.3181(2) 0.0490(6) Uani 1 1 d . . . . .
H18A H 1.165141 0.647758 0.241467 0.059 Uiso 1 1 calc R U . . .
H18B H 1.213279 0.631543 0.360086 0.059 Uiso 1 1 calc R U . . .
C19 C 1.3461(2) 0.7765(2) 0.3516(2) 0.0621(7) Uani 1 1 d . . . . .
H19 H 1.395707 0.740721 0.332831 0.074 Uiso 1 1 calc R U . . .
C20 C 1.4201(3) 0.8282(3) 0.4696(3) 0.0815(10) Uani 1 1 d . . . . .
H20A H 1.373997 0.864586 0.490304 0.122 Uiso 1 1 calc R U . . .
H20B H 1.509113 0.883169 0.488530 0.122 Uiso 1 1 calc R U . . .
H20C H 1.425461 0.770788 0.507067 0.122 Uiso 1 1 calc R U . . .
C21 C 1.3401(4) 0.8641(4) 0.2907(4) 0.0986(13) Uani 1 1 d . . . . .
H21A H 1.293168 0.828718 0.213856 0.148 Uiso 1 1 calc R U . . .
H21B H 1.429772 0.918276 0.310247 0.148 Uiso 1 1 calc R U . . .
H21C H 1.293578 0.901844 0.308777 0.148 Uiso 1 1 calc R U . . .
C22 C 0.7768(2) 0.33693(15) 0.19158(17) 0.0373(4) Uani 1 1 d . . . . .
H22A H 0.716614 0.269364 0.199546 0.045 Uiso 1 1 calc R U . . .
H22B H 0.859524 0.372090 0.259657 0.045 Uiso 1 1 calc R U . . .
C23 C 0.8064(2) 0.30511(17) 0.10376(18) 0.0411(5) Uani 1 1 d . . . . .
H23 H 0.852384 0.374165 0.087038 0.049 Uiso 1 1 calc R U . . .
C24 C 0.6790(3) 0.2303(2) 0.0030(2) 0.0547(6) Uani 1 1 d . . . . .
H24A H 0.700134 0.209260 -0.052877 0.082 Uiso 1 1 calc R U . . .
H24B H 0.624588 0.270017 -0.021440 0.082 Uiso 1 1 calc R U . . .
H24C H 0.630638 0.163488 0.018766 0.082 Uiso 1 1 calc R U . . .
C25 C 0.8990(3) 0.2495(2) 0.1423(3) 0.0592(7) Uani 1 1 d . . . . .
H25A H 0.855101 0.181156 0.158478 0.089 Uiso 1 1 calc R U . . .
H25B H 0.979447 0.299877 0.206740 0.089 Uiso 1 1 calc R U . . .
H25C H 0.921625 0.231812 0.086386 0.089 Uiso 1 1 calc R U . . .
C26 C 0.50605(17) 0.56882(14) 0.16603(14) 0.0295(4) Uani 1 1 d . . . . .
C27 C 0.36211(16) 0.48810(13) 0.10449(14) 0.0270(3) Uani 1 1 d . . . . .
C28 C 0.27348(17) 0.53233(14) 0.09721(14) 0.0278(3) Uani 1 1 d . . . . .
H28 H 0.306726 0.607373 0.134168 0.033 Uiso 1 1 calc R U . . .
C29 C 0.13827(17) 0.47003(15) 0.03765(14) 0.0284(3) Uani 1 1 d . . . . .
C30 C 0.08852(17) 0.35846(15) -0.01522(15) 0.0315(4) Uani 1 1 d . . . . .
H30 H -0.003771 0.315347 -0.057242 0.038 Uiso 1 1 calc R U . . .
C31 C 0.17302(17) 0.31165(15) -0.00626(15) 0.0322(4) Uani 1 1 d . . . . .
H31 H 0.138732 0.235525 -0.040470 0.039 Uiso 1 1 calc R U . . .
C32 C 0.30965(17) 0.37519(14) 0.05299(14) 0.0291(4) Uani 1 1 d . . . . .
C33 C 0.3506(2) 0.21301(15) 0.03018(18) 0.0395(5) Uani 1 1 d . . . . .
H33A H 0.421215 0.197178 0.025860 0.047 Uiso 1 1 calc R U . . .
H33B H 0.274099 0.182947 -0.041903 0.047 Uiso 1 1 calc R U . . .
C34 C 0.3108(2) 0.15514(18) 0.1063(2) 0.0458(5) Uani 1 1 d . . . . .
H34 H 0.242909 0.175086 0.112701 0.055 Uiso 1 1 calc R U . . .
C35 C 0.2483(4) 0.0298(2) 0.0595(3) 0.0800(10) Uani 1 1 d . . . . .
H35A H 0.316079 0.007136 0.061221 0.120 Uiso 1 1 calc R U . . .
H35B H 0.180184 0.009792 -0.014382 0.120 Uiso 1 1 calc R U . . .
H35C H 0.208495 -0.007949 0.101759 0.120 Uiso 1 1 calc R U . . .
C36 C 0.4269(3) 0.1917(3) 0.2169(2) 0.0680(8) Uani 1 1 d . . . . .
H36A H 0.397875 0.152045 0.263632 0.102 Uiso 1 1 calc R U . . .
H36B H 0.461741 0.271580 0.246304 0.102 Uiso 1 1 calc R U . . .
H36C H 0.495985 0.175046 0.212153 0.102 Uiso 1 1 calc R U . . .
O2 O 0.9185(8) 0.9253(3) 0.1943(4) 0.0720(19) Uani 0.78(2) 1 d D U P B 1
C8 C 1.2362(6) 0.9757(4) 0.6758(4) 0.0429(12) Uani 0.594(9) 1 d D U P A 1
H8 H 1.145312 0.954125 0.667452 0.052 Uiso 0.594(9) 1 calc R U P A 1
C9 C 1.2480(8) 0.8761(4) 0.6280(4) 0.071(2) Uani 0.594(9) 1 d D U P A 1
H9A H 1.185199 0.847147 0.551834 0.107 Uiso 0.594(9) 1 calc R U P A 1
H9B H 1.228716 0.818225 0.664464 0.107 Uiso 0.594(9) 1 calc R U P A 1
H9C H 1.337721 0.899423 0.637139 0.107 Uiso 0.594(9) 1 calc R U P A 1
C10 C 1.3387(17) 1.0180(12) 0.7942(6) 0.073(4) Uani 0.594(9) 1 d D U P A 1
H10A H 1.425808 1.033165 0.800367 0.109 Uiso 0.594(9) 1 calc R U P A 1
H10B H 1.315137 0.961705 0.831138 0.109 Uiso 0.594(9) 1 calc R U P A 1
H10C H 1.340693 1.086268 0.826489 0.109 Uiso 0.594(9) 1 calc R U P A 1
O2A O 0.972(3) 0.9194(11) 0.1832(8) 0.061(4) Uani 0.22(2) 1 d D U P B 2
C8A C 1.2757(8) 0.9658(6) 0.6653(6) 0.0398(17) Uani 0.406(9) 1 d D U P A 2
H8A H 1.334105 0.942653 0.645727 0.048 Uiso 0.406(9) 1 calc R U P A 2
C9A C 1.1448(8) 0.8679(5) 0.6212(5) 0.065(3) Uani 0.406(9) 1 d D U P A 2
H9AA H 1.081807 0.891027 0.629981 0.097 Uiso 0.406(9) 1 calc R U P A 2
H9AB H 1.153477 0.811541 0.659390 0.097 Uiso 0.406(9) 1 calc R U P A 2
H9AC H 1.113165 0.837060 0.545214 0.097 Uiso 0.406(9) 1 calc R U P A 2
C10A C 1.341(2) 1.0053(18) 0.7864(10) 0.078(6) Uani 0.406(9) 1 d D U P A 2
H10D H 1.418867 1.076302 0.811248 0.117 Uiso 0.406(9) 1 calc R U P A 2
H10E H 1.367666 0.950461 0.817467 0.117 Uiso 0.406(9) 1 calc R U P A 2
H10F H 1.278685 1.014767 0.808395 0.117 Uiso 0.406(9) 1 calc R U P A 2

loop_
_atom_site_aniso_label
_atom_site_aniso_U_11
_atom_site_aniso_U_22
_atom_site_aniso_U_33
_atom_site_aniso_U_23
_atom_site_aniso_U_13
_atom_site_aniso_U_12
Se1 0.04699(16) 0.02518(13) 0.03785(15) 0.00760(9) 0.01018(11) -0.00113(10)
O1 0.0452(8) 0.0194(6) 0.0315(7) 0.0025(5) 0.0034(6) -0.0017(6)
O3 0.0198(6) 0.0323(7) 0.0556(9) -0.0093(6) 0.0103(6) 0.0025(5)
O4 0.0256(6) 0.0164(6) 0.0604(9) -0.0039(6) 0.0082(6) 0.0055(5)
O5 0.0244(6) 0.0268(7) 0.0643(10) -0.0141(7) 0.0087(6) 0.0054(5)
O6 0.0214(6) 0.0192(6) 0.0559(9) -0.0033(6) 0.0049(6) 0.0060(5)
N1 0.0454(10) 0.0236(8) 0.0336(9) 0.0044(7) 0.0069(7) -0.0036(7)
N2 0.0422(10) 0.0289(8) 0.0352(9) 0.0046(7) 0.0065(7) 0.0040(7)
N3 0.0275(8) 0.0182(7) 0.0358(8) -0.0028(6) 0.0032(6) -0.0016(6)
N4 0.0186(7) 0.0165(6) 0.0428(9) -0.0042(6) 0.0056(6) 0.0020(5)
N5 0.0211(7) 0.0306(7) 0.0332(7) 0.0083(6) 0.0091(6) 0.0100(6)
C1 0.0311(9) 0.0214(8) 0.0303(9) -0.0006(7) 0.0041(7) 0.0004(7)
C2 0.0300(9) 0.0210(8) 0.0336(9) 0.0020(7) 0.0066(7) 0.0018(7)
C3 0.0299(9) 0.0247(8) 0.0323(9) 0.0032(7) 0.0063(7) 0.0061(7)
C4 0.0329(10) 0.0247(9) 0.0328(9) 0.0000(7) 0.0016(8) 0.0054(8)
C5 0.0238(8) 0.0187(8) 0.0344(9) -0.0015(7) 0.0030(7) 0.0028(6)
C6 0.0263(8) 0.0192(8) 0.0321(9) 0.0011(7) 0.0067(7) 0.0038(7)
C7 0.0461(11) 0.0245(9) 0.0311(9) 0.0005(7) 0.0118(9) 0.0038(8)
C11 0.0320(10) 0.0202(8) 0.0394(10) -0.0028(8) -0.0013(8) 0.0011(7)
C12 0.0250(8) 0.0171(8) 0.0350(9) -0.0022(7) 0.0066(7) 0.0011(6)
C13 0.0237(8) 0.0176(8) 0.0393(10) -0.0001(7) 0.0071(7) 0.0051(6)
C14 0.0186(8) 0.0182(7) 0.0371(9) -0.0013(7) 0.0065(7) 0.0023(6)
C15 0.0239(8) 0.0182(8) 0.0397(10) -0.0026(7) 0.0076(7) 0.0041(7)
C16 0.0239(8) 0.0254(9) 0.0452(11) -0.0023(8) 0.0092(8) 0.0086(7)
C17 0.0199(8) 0.0252(8) 0.0384(10) -0.0026(7) 0.0076(7) 0.0035(7)
C18 0.0247(9) 0.0438(12) 0.0615(14) -0.0080(10) 0.0130(9) 0.0100(9)
C19 0.0263(11) 0.0625(16) 0.0739(17) -0.0140(13) 0.0203(11) 0.0055(10)
C20 0.0333(13) 0.090(2) 0.074(2) -0.0149(18) 0.0037(13) 0.0102(14)
C21 0.074(2) 0.101(3) 0.115(3) 0.034(3) 0.062(2) 0.010(2)
C22 0.0357(10) 0.0222(8) 0.0473(11) 0.0057(8) 0.0143(9) 0.0120(8)
C23 0.0432(11) 0.0294(9) 0.0517(12) 0.0120(9) 0.0236(10) 0.0148(8)
C24 0.0675(16) 0.0412(12) 0.0474(13) 0.0052(10) 0.0231(12) 0.0210(12)
C25 0.0587(15) 0.0562(15) 0.0824(19) 0.0220(14) 0.0398(14) 0.0363(13)
C26 0.0210(8) 0.0214(8) 0.0318(9) -0.0001(7) 0.0041(7) 0.0053(6)
C27 0.0200(8) 0.0205(8) 0.0283(8) 0.0028(6) 0.0045(6) 0.0049(6)
C28 0.0228(8) 0.0220(8) 0.0305(8) 0.0031(7) 0.0078(7) 0.0075(6)
C29 0.0232(8) 0.0291(8) 0.0296(8) 0.0083(7) 0.0093(7) 0.0110(7)
C30 0.0190(8) 0.0282(9) 0.0325(9) 0.0057(7) 0.0044(7) 0.0042(7)
C31 0.0227(8) 0.0223(8) 0.0337(9) -0.0001(7) 0.0035(7) 0.0038(7)
C32 0.0220(8) 0.0215(8) 0.0327(9) 0.0023(7) 0.0058(7) 0.0067(6)
C33 0.0295(9) 0.0213(8) 0.0494(11) -0.0056(8) 0.0064(8) 0.0088(7)
C34 0.0388(11) 0.0302(10) 0.0546(13) 0.0057(9) 0.0105(10) 0.0148(9)
C35 0.088(2) 0.0296(12) 0.092(2) 0.0137(13) 0.0231(19) 0.0161(14)
C36 0.0603(17) 0.0724(19) 0.0592(16) 0.0165(14) 0.0096(13) 0.0369(15)
O2 0.054(3) 0.0288(12) 0.0584(18) 0.0060(12) -0.0218(18) -0.0034(14)
C8 0.048(3) 0.033(2) 0.040(2) 0.0059(15) 0.025(2) 0.0063(19)
C9 0.113(6) 0.041(2) 0.045(2) 0.0098(19) 0.021(3) 0.036(3)
C10 0.096(7) 0.062(6) 0.024(3) 0.014(3) 0.016(4) 0.010(5)
O2A 0.058(6) 0.023(4) 0.033(4) -0.002(3) -0.010(4) -0.015(4)
C8A 0.043(4) 0.036(3) 0.032(3) 0.010(2) 0.015(3) 0.011(3)
C9A 0.066(5) 0.037(3) 0.049(3) 0.015(3) 0.014(3) -0.007(3)
C10A 0.073(9) 0.047(6) 0.067(9) 0.009(6) 0.020(7) -0.007(6)

loop_
_atom_type_symbol
_atom_type_description
_atom_type_scat_dispersion_real
_atom_type_scat_dispersion_imag
_atom_type_scat_source
C C 0.0137 0.0067 'International Tables Vol C Tables 4.2.6.8 and 6.1.1.4'
H H 0.0000 0.0000 'International Tables Vol C Tables 4.2.6.8 and 6.1.1.4'
N N 0.0241 0.0134 'International Tables Vol C Tables 4.2.6.8 and 6.1.1.4'
O O 0.0389 0.0241 'International Tables Vol C Tables 4.2.6.8 and 6.1.1.4'
Se Se -1.0833 0.8881 'International Tables Vol C Tables 4.2.6.8 and 6.1.1.4'

loop_
_geom_angle_atom_site_label_1
_geom_angle_atom_site_label_2
_geom_angle_atom_site_label_3
_geom_angle
_geom_angle_site_symmetry_1
_geom_angle_site_symmetry_3
_geom_angle_publ_flag
N2 Se1 N1 93.60(8) . . ?
C6 O1 C7 118.60(14) . . ?
C17 O3 C18 118.58(15) . . ?
C15 O4 C22 118.98(15) . . ?
C32 O6 C33 120.16(14) . . ?
C2 N1 Se1 106.90(14) . . ?
C3 N2 Se1 106.91(13) . . ?
C11 N3 H3 117.1 . . ?
C11 N3 C12 125.71(17) . . ?
C12 N3 H3 117.1 . . ?
C14 N4 H4 116.0 . . ?
C26 N4 H4 116.0 . . ?
C26 N4 C14 128.03(14) . . ?
N5 N5 C29 113.96(19) 2_565 . ?
C2 C1 H1 120.6 . . ?
C6 C1 H1 120.6 . . ?
C6 C1 C2 118.88(17) . . ?
N1 C2 C1 123.86(18) . . ?
N1 C2 C3 115.81(18) . . ?
C1 C2 C3 120.33(16) . . ?
N2 C3 C2 116.77(17) . . ?
N2 C3 C4 124.59(18) . . ?
C4 C3 C2 118.63(17) . . ?
C3 C4 H4A 119.5 . . ?
C5 C4 C3 120.94(17) . . ?
C5 C4 H4A 119.5 . . ?
C4 C5 C6 119.33(16) . . ?
C4 C5 C11 115.08(17) . . ?
C6 C5 C11 125.59(17) . . ?
O1 C6 C1 123.04(17) . . ?
O1 C6 C5 115.16(15) . . ?
C1 C6 C5 121.80(17) . . ?
O1 C7 H7AA 109.3 . . ?
O1 C7 H7AB 109.3 . . ?
O1 C7 H7BC 109.9 . . ?
O1 C7 H7BD 109.9 . . ?
O1 C7 C8 111.5(3) . . ?
O1 C7 C8A 109.1(3) . . ?
H7AA C7 H7AB 108.0 . . ?
H7BC C7 H7BD 108.3 . . ?
C8 C7 H7AA 109.3 . . ?
C8 C7 H7AB 109.3 . . ?
C8A C7 H7BC 109.9 . . ?
C8A C7 H7BD 109.9 . . ?
N3 C11 C5 118.55(17) . . ?
O2 C11 N3 120.8(3) . . ?
O2 C11 C5 120.1(3) . . ?
O2A C11 N3 118.6(8) . . ?
O2A C11 C5 114.8(6) . . ?
C13 C12 N3 122.16(16) . . ?
C13 C12 C17 120.06(16) . . ?
C17 C12 N3 117.76(16) . . ?
C12 C13 H13 119.8 . . ?
C12 C13 C14 120.42(16) . . ?
C14 C13 H13 119.8 . . ?
C13 C14 N4 124.83(16) . . ?
C13 C14 C15 119.14(16) . . ?
C15 C14 N4 116.03(15) . . ?
O4 C15 C14 114.60(15) . . ?
O4 C15 C16 124.55(16) . . ?
C16 C15 C14 120.85(16) . . ?
C15 C16 H16 120.3 . . ?
C15 C16 C17 119.30(17) . . ?
C17 C16 H16 120.3 . . ?
O3 C17 C12 115.80(16) . . ?
O3 C17 C16 123.97(17) . . ?
C12 C17 C16 120.21(16) . . ?
O3 C18 H18A 110.5 . . ?
O3 C18 H18B 110.5 . . ?
O3 C18 C19 106.06(18) . . ?
H18A C18 H18B 108.7 . . ?
C19 C18 H18A 110.5 . . ?
C19 C18 H18B 110.5 . . ?
C18 C19 H19 107.6 . . ?
C18 C19 C21 111.1(3) . . ?
C20 C19 C18 111.8(3) . . ?
C20 C19 H19 107.6 . . ?
C20 C19 C21 110.9(3) . . ?
C21 C19 H19 107.6 . . ?
C19 C20 H20A 109.5 . . ?
C19 C20 H20B 109.5 . . ?
C19 C20 H20C 109.5 . . ?
H20A C20 H20B 109.5 . . ?
H20A C20 H20C 109.5 . . ?
H20B C20 H20C 109.5 . . ?
C19 C21 H21A 109.5 . . ?
C19 C21 H21B 109.5 . . ?
C19 C21 H21C 109.5 . . ?
H21A C21 H21B 109.5 . . ?
H21A C21 H21C 109.5 . . ?
H21B C21 H21C 109.5 . . ?
O4 C22 H22A 109.3 . . ?
O4 C22 H22B 109.3 . . ?
O4 C22 C23 111.78(18) . . ?
H22A C22 H22B 107.9 . . ?
C23 C22 H22A 109.3 . . ?
C23 C22 H22B 109.3 . . ?
C22 C23 H23 108.3 . . ?
C22 C23 C24 110.55(19) . . ?
C22 C23 C25 109.4(2) . . ?
C24 C23 H23 108.3 . . ?
C24 C23 C25 111.8(2) . . ?
C25 C23 H23 108.3 . . ?
C23 C24 H24A 109.5 . . ?
C23 C24 H24B 109.5 . . ?
C23 C24 H24C 109.5 . . ?
H24A C24 H24B 109.5 . . ?
H24A C24 H24C 109.5 . . ?
H24B C24 H24C 109.5 . . ?
C23 C25 H25A 109.5 . . ?
C23 C25 H25B 109.5 . . ?
C23 C25 H25C 109.5 . . ?
H25A C25 H25B 109.5 . . ?
H25A C25 H25C 109.5 . . ?
H25B C25 H25C 109.5 . . ?
O5 C26 N4 123.71(16) . . ?
O5 C26 C27 120.59(16) . . ?
N4 C26 C27 115.68(15) . . ?
C28 C27 C26 115.46(15) . . ?
C28 C27 C32 117.65(15) . . ?
C32 C27 C26 126.88(16) . . ?
C27 C28 H28 119.0 . . ?
C29 C28 C27 122.01(16) . . ?
C29 C28 H28 119.0 . . ?
C28 C29 N5 115.89(16) . . ?
C28 C29 C30 119.23(16) . . ?
C30 C29 N5 124.86(16) . . ?
C29 C30 H30 120.0 . . ?
C31 C30 C29 120.04(16) . . ?
C31 C30 H30 120.0 . . ?
C30 C31 H31 119.7 . . ?
C30 C31 C32 120.56(16) . . ?
C32 C31 H31 119.7 . . ?
O6 C32 C27 117.38(15) . . ?
O6 C32 C31 122.18(15) . . ?
C31 C32 C27 120.44(16) . . ?
O6 C33 H33A 109.1 . . ?
O6 C33 H33B 109.1 . . ?
O6 C33 C34 112.37(17) . . ?
H33A C33 H33B 107.9 . . ?
C34 C33 H33A 109.1 . . ?
C34 C33 H33B 109.1 . . ?
C33 C34 H34 108.1 . . ?
C33 C34 C35 109.2(2) . . ?
C33 C34 C36 111.7(2) . . ?
C35 C34 H34 108.1 . . ?
C36 C34 H34 108.1 . . ?
C36 C34 C35 111.4(2) . . ?
C34 C35 H35A 109.5 . . ?
C34 C35 H35B 109.5 . . ?
C34 C35 H35C 109.5 . . ?
H35A C35 H35B 109.5 . . ?
H35A C35 H35C 109.5 . . ?
H35B C35 H35C 109.5 . . ?
C34 C36 H36A 109.5 . . ?
C34 C36 H36B 109.5 . . ?
C34 C36 H36C 109.5 . . ?
H36A C36 H36B 109.5 . . ?
H36A C36 H36C 109.5 . . ?
H36B C36 H36C 109.5 . . ?
C7 C8 H8 111.1 . . ?
C7 C8 C9 109.5(4) . . ?
C7 C8 C10 107.4(6) . . ?
C9 C8 H8 111.1 . . ?
C9 C8 C10 106.6(9) . . ?
C10 C8 H8 111.1 . . ?
C8 C9 H9A 109.5 . . ?
C8 C9 H9B 109.5 . . ?
C8 C9 H9C 109.5 . . ?
H9A C9 H9B 109.5 . . ?
H9A C9 H9C 109.5 . . ?
H9B C9 H9C 109.5 . . ?
C8 C10 H10A 109.5 . . ?
C8 C10 H10B 109.5 . . ?
C8 C10 H10C 109.5 . . ?
H10A C10 H10B 109.5 . . ?
H10A C10 H10C 109.5 . . ?
H10B C10 H10C 109.5 . . ?
C7 C8A H8A 107.8 . . ?
C9A C8A C7 114.9(6) . . ?
C9A C8A H8A 107.8 . . ?
C9A C8A C10A 112.0(10) . . ?
C10A C8A C7 106.2(10) . . ?
C10A C8A H8A 107.8 . . ?
C8A C9A H9AA 109.5 . . ?
C8A C9A H9AB 109.5 . . ?
C8A C9A H9AC 109.5 . . ?
H9AA C9A H9AB 109.5 . . ?
H9AA C9A H9AC 109.5 . . ?
H9AB C9A H9AC 109.5 . . ?
C8A C10A H10D 109.5 . . ?
C8A C10A H10E 109.5 . . ?
C8A C10A H10F 109.5 . . ?
H10D C10A H10E 109.5 . . ?
H10D C10A H10F 109.5 . . ?
H10E C10A H10F 109.5 . . ?

loop_
_geom_bond_atom_site_label_1
_geom_bond_atom_site_label_2
_geom_bond_distance
_geom_bond_site_symmetry_2
_geom_bond_publ_flag
Se1 N1 1.8028(18) . ?
Se1 N2 1.7859(18) . ?
O1 C6 1.363(2) . ?
O1 C7 1.434(2) . ?
O3 C17 1.365(2) . ?
O3 C18 1.431(3) . ?
O4 C15 1.373(2) . ?
O4 C22 1.435(2) . ?
O5 C26 1.226(2) . ?
O6 C32 1.365(2) . ?
O6 C33 1.446(2) . ?
N1 C2 1.327(2) . ?
N2 C3 1.326(3) . ?
N3 H3 0.8800 . ?
N3 C11 1.323(3) . ?
N3 C12 1.428(2) . ?
N4 H4 0.8800 . ?
N4 C14 1.409(2) . ?
N4 C26 1.350(2) . ?
N5 N5 1.265(3) 2_565 ?
N5 C29 1.422(2) . ?
C1 H1 0.9500 . ?
C1 C2 1.421(3) . ?
C1 C6 1.366(2) . ?
C2 C3 1.441(3) . ?
C3 C4 1.429(3) . ?
C4 H4A 0.9500 . ?
C4 C5 1.360(3) . ?
C5 C6 1.457(3) . ?
C5 C11 1.515(2) . ?
C7 H7AA 0.9900 . ?
C7 H7AB 0.9900 . ?
C7 H7BC 0.9900 . ?
C7 H7BD 0.9900 . ?
C7 C8 1.494(5) . ?
C7 C8A 1.524(7) . ?
C11 O2 1.233(4) . ?
C11 O2A 1.260(11) . ?
C12 C13 1.387(3) . ?
C12 C17 1.394(3) . ?
C13 H13 0.9500 . ?
C13 C14 1.391(2) . ?
C14 C15 1.404(2) . ?
C15 C16 1.386(3) . ?
C16 H16 0.9500 . ?
C16 C17 1.397(2) . ?
C18 H18A 0.9900 . ?
C18 H18B 0.9900 . ?
C18 C19 1.523(3) . ?
C19 H19 1.0000 . ?
C19 C20 1.498(4) . ?
C19 C21 1.524(5) . ?
C20 H20A 0.9800 . ?
C20 H20B 0.9800 . ?
C20 H20C 0.9800 . ?
C21 H21A 0.9800 . ?
C21 H21B 0.9800 . ?
C21 H21C 0.9800 . ?
C22 H22A 0.9900 . ?
C22 H22B 0.9900 . ?
C22 C23 1.504(3) . ?
C23 H23 1.0000 . ?
C23 C24 1.528(3) . ?
C23 C25 1.532(3) . ?
C24 H24A 0.9800 . ?
C24 H24B 0.9800 . ?
C24 H24C 0.9800 . ?
C25 H25A 0.9800 . ?
C25 H25B 0.9800 . ?
C25 H25C 0.9800 . ?
C26 C27 1.511(2) . ?
C27 C28 1.396(2) . ?
C27 C32 1.409(2) . ?
C28 H28 0.9500 . ?
C28 C29 1.388(2) . ?
C29 C30 1.403(3) . ?
C30 H30 0.9500 . ?
C30 C31 1.371(3) . ?
C31 H31 0.9500 . ?
C31 C32 1.402(2) . ?
C33 H33A 0.9900 . ?
C33 H33B 0.9900 . ?
C33 C34 1.516(3) . ?
C34 H34 1.0000 . ?
C34 C35 1.530(3) . ?
C34 C36 1.521(4) . ?
C35 H35A 0.9800 . ?
C35 H35B 0.9800 . ?
C35 H35C 0.9800 . ?
C36 H36A 0.9800 . ?
C36 H36B 0.9800 . ?
C36 H36C 0.9800 . ?
C8 H8 1.0000 . ?
C8 C9 1.534(7) . ?
C8 C10 1.536(9) . ?
C9 H9A 0.9800 . ?
C9 H9B 0.9800 . ?
C9 H9C 0.9800 . ?
C10 H10A 0.9800 . ?
C10 H10B 0.9800 . ?
C10 H10C 0.9800 . ?
C8A H8A 1.0000 . ?
C8A C9A 1.494(9) . ?
C8A C10A 1.521(12) . ?
C9A H9AA 0.9800 . ?
C9A H9AB 0.9800 . ?
C9A H9AC 0.9800 . ?
C10A H10D 0.9800 . ?
C10A H10E 0.9800 . ?
C10A H10F 0.9800 . ?

loop_
_geom_torsion_atom_site_label_1
_geom_torsion_atom_site_label_2
_geom_torsion_atom_site_label_3
_geom_torsion_atom_site_label_4
_geom_torsion
_geom_torsion_site_symmetry_1
_geom_torsion_site_symmetry_2
_geom_torsion_site_symmetry_3
_geom_torsion_site_symmetry_4
_geom_torsion_publ_flag
Se1 N1 C2 C1 179.58(17) . . . . ?
Se1 N1 C2 C3 0.6(2) . . . . ?
Se1 N2 C3 C2 0.7(2) . . . . ?
Se1 N2 C3 C4 -178.08(17) . . . . ?
O1 C7 C8 C9 58.8(6) . . . . ?
O1 C7 C8 C10 174.2(9) . . . . ?
O1 C7 C8A C9A -44.5(8) . . . . ?
O1 C7 C8A C10A -168.9(12) . . . . ?
O3 C18 C19 C20 66.5(3) . . . . ?
O3 C18 C19 C21 -58.0(3) . . . . ?
O4 C15 C16 C17 -177.62(19) . . . . ?
O4 C22 C23 C24 -70.4(2) . . . . ?
O4 C22 C23 C25 166.05(18) . . . . ?
O5 C26 C27 C28 10.1(3) . . . . ?
O5 C26 C27 C32 -171.2(2) . . . . ?
O6 C33 C34 C35 173.4(2) . . . . ?
O6 C33 C34 C36 -62.9(2) . . . . ?
N1 Se1 N2 C3 -0.33(16) . . . . ?
N1 C2 C3 N2 -0.9(3) . . . . ?
N1 C2 C3 C4 177.96(19) . . . . ?
N2 Se1 N1 C2 -0.13(17) . . . . ?
N2 C3 C4 C5 177.3(2) . . . . ?
N3 C12 C13 C14 -177.62(18) . . . . ?
N3 C12 C17 O3 -0.9(3) . . . . ?
N3 C12 C17 C16 178.01(19) . . . . ?
N4 C14 C15 O4 -2.4(3) . . . . ?
N4 C14 C15 C16 178.55(19) . . . . ?
N4 C26 C27 C28 -168.23(17) . . . . ?
N4 C26 C27 C32 10.5(3) . . . . ?
N5 N5 C29 C28 170.31(19) 2_565 . . . ?
N5 N5 C29 C30 -8.2(3) 2_565 . . . ?
N5 C29 C30 C31 179.54(18) . . . . ?
C1 C2 C3 N2 -180.0(2) . . . . ?
C1 C2 C3 C4 -1.1(3) . . . . ?
C2 C1 C6 O1 177.64(18) . . . . ?
C2 C1 C6 C5 -2.4(3) . . . . ?
C2 C3 C4 C5 -1.5(3) . . . . ?
C3 C4 C5 C6 2.1(3) . . . . ?
C3 C4 C5 C11 -177.66(19) . . . . ?
C4 C5 C6 O1 179.80(18) . . . . ?
C4 C5 C6 C1 -0.2(3) . . . . ?
C4 C5 C11 N3 167.2(2) . . . . ?
C4 C5 C11 O2 -20.9(7) . . . . ?
C4 C5 C11 O2A 18.7(18) . . . . ?
C6 O1 C7 C8 175.6(3) . . . . ?
C6 O1 C7 C8A -159.4(4) . . . . ?
C6 C1 C2 N1 -176.0(2) . . . . ?
C6 C1 C2 C3 3.0(3) . . . . ?
C6 C5 C11 N3 -12.6(3) . . . . ?
C6 C5 C11 O2 159.3(7) . . . . ?
C6 C5 C11 O2A -161.1(18) . . . . ?
C7 O1 C6 C1 1.1(3) . . . . ?
C7 O1 C6 C5 -178.89(18) . . . . ?
C11 N3 C12 C13 -63.9(3) . . . . ?
C11 N3 C12 C17 117.7(2) . . . . ?
C11 C5 C6 O1 -0.4(3) . . . . ?
C11 C5 C6 C1 179.6(2) . . . . ?
C12 N3 C11 C5 -170.42(18) . . . . ?
C12 N3 C11 O2 17.7(7) . . . . ?
C12 N3 C11 O2A -23.1(17) . . . . ?
C12 C13 C14 N4 -179.55(19) . . . . ?
C12 C13 C14 C15 -0.1(3) . . . . ?
C13 C12 C17 O3 -179.31(18) . . . . ?
C13 C12 C17 C16 -0.4(3) . . . . ?
C13 C14 C15 O4 178.03(18) . . . . ?
C13 C14 C15 C16 -1.0(3) . . . . ?
C14 N4 C26 O5 1.2(3) . . . . ?
C14 N4 C26 C27 179.41(17) . . . . ?
C14 C15 C16 C17 1.3(3) . . . . ?
C15 O4 C22 C23 -92.4(2) . . . . ?
C15 C16 C17 O3 178.2(2) . . . . ?
C15 C16 C17 C12 -0.6(3) . . . . ?
C17 O3 C18 C19 164.0(2) . . . . ?
C17 C12 C13 C14 0.8(3) . . . . ?
C18 O3 C17 C12 -162.3(2) . . . . ?
C18 O3 C17 C16 18.9(3) . . . . ?
C22 O4 C15 C14 -167.04(18) . . . . ?
C22 O4 C15 C16 11.9(3) . . . . ?
C26 N4 C14 C13 -19.2(3) . . . . ?
C26 N4 C14 C15 161.3(2) . . . . ?
C26 C27 C28 C29 175.88(16) . . . . ?
C26 C27 C32 O6 3.2(3) . . . . ?
C26 C27 C32 C31 -176.52(18) . . . . ?
C27 C28 C29 N5 -177.21(16) . . . . ?
C27 C28 C29 C30 1.4(3) . . . . ?
C28 C27 C32 O6 -178.09(17) . . . . ?
C28 C27 C32 C31 2.2(3) . . . . ?
C28 C29 C30 C31 1.1(3) . . . . ?
C29 C30 C31 C32 -1.9(3) . . . . ?
C30 C31 C32 O6 -179.54(18) . . . . ?
C30 C31 C32 C27 0.2(3) . . . . ?
C32 O6 C33 C34 -72.9(2) . . . . ?
C32 C27 C28 C29 -3.0(3) . . . . ?
C33 O6 C32 C27 168.14(18) . . . . ?
C33 O6 C32 C31 -12.1(3) . . . . ?

loop_
_smtbx_masks_void_nr
_smtbx_masks_void_average_x
_smtbx_masks_void_average_y
_smtbx_masks_void_average_z
_smtbx_masks_void_volume
_smtbx_masks_void_count_electrons
_smtbx_masks_void_content
1 0.000 0.500 0.500 201.9 58.6 ?
